data_1511426
loop_
_publ_author_name
'Woerle, M.'
'von Schnering, H.G.'
'Nesper, R.'
'Mair, G.'

_publ_section_title
;
 Li6 B18 (Li2 O)(x) - a boride with a porous framework of B6 octahedra
;
_journal_name_full 'Solid State Sciences'
_journal_page_first 459
_journal_page_last 464
_journal_paper_doi 10.1016/j.solidstatesciences.2007.03.029
_journal_volume 9
_journal_year 2007
_chemical_formula_sum 'B18 Li7.4 O0.7'
_chemical_name_systematic 'Li6 B18 (Li2 O)0.70'
_space_group_IT_number 191
_symmetry_space_group_name_Hall '-P 6 2'
_symmetry_space_group_name_H-M 'P 6/m m m'
_cell_angle_alpha 90
_cell_angle_beta 90
_cell_angle_gamma 120
_cell_formula_units_Z 1
_cell_length_a 8.223
_cell_length_b 8.223
_cell_length_c 4.16
_cell_volume 243.604
_citation_journal_id_ASTM SSSCFJ
_cod_data_source_file boron0-1_572.cif
_cod_data_source_block B18Li7.4O0.7
_cod_database_code 1511426

loop_
_symmetry_equiv_pos_as_xyz
x,y,z
x-y,x,z
-y,x-y,z
-x,-y,z
-x+y,-x,z
y,-x+y,z
-y,-x,-z
x-y,-y,-z
x,x-y,-z
y,x,-z
-x+y,y,-z
-x,-x+y,-z
-x,-y,-z
-x+y,-x,-z
y,-x+y,-z
x,y,-z
x-y,x,-z
-y,x-y,-z
y,x,z
-x+y,y,z
-x,-x+y,z
-y,-x,z
x-y,-y,z
x,x-y,z

loop_
_atom_site_label
_atom_site_type_symbol
_atom_site_fract_x
_atom_site_fract_y
_atom_site_fract_z
_atom_site_occupancy
_atom_site_U_iso_or_equiv
Li2 Li+1 0.1573 0.3147 0 0.565 0.0
B1 B 0.45272 0.12306 0.5 1 0.0
O1 O-2 0 0 0 0.699 0.0
Li4 Li+1 0 0 0.5 0.59 0.0
Li1 Li+1 0.3333 0.6667 0 1 0.0
B2 B 0.5 0 0.79624 1 0.0
Li3 Li+1 0.232 0 0 0.216 0.0
